data_2226626
loop_
_publ_author_name
'Li, Gong-Chun'
'Zhang, Li-Ke'
'Ju, Zhi-Yu'
'Yang, Feng-Ling'

_publ_section_title
;
 1,3-Bis(4-methoxybenzyl)-6-methylpyrimidine-2,4(1<i>H</i>,3<i>H</i>)-dione
;
_journal_coeditor_code PK2250
_journal_issue 7
_journal_name_full 'Acta Crystallographica Section E'
_journal_page_first o1858
_journal_paper_doi 10.1107/S1600536810024815
_journal_volume 66
_journal_year 2010
_chemical_formula_iupac 'C21 H22 N2 O4'
_chemical_formula_moiety 'C21 H22 N2 O4'
_chemical_formula_sum 'C21 H22 N2 O4'
_chemical_formula_weight 366.41
_chemical_name_systematic
;
1,3-Bis(4-methoxybenzyl)-6-methylpyrimidine-2,4(1<i>H</i>,3<i>H</i>)-dione
;
_space_group_IT_number 14
_symmetry_cell_setting monoclinic
_symmetry_space_group_name_Hall '-P 2yn'
_symmetry_space_group_name_H-M 'P 1 21/n 1'
_atom_sites_solution_hydrogens geom
_atom_sites_solution_primary direct
_atom_sites_solution_secondary difmap
_cell_angle_alpha 90.00
_cell_angle_beta 91.614(4)
_cell_angle_gamma 90.00
_cell_formula_units_Z 4
_cell_length_a 8.4133(9)
_cell_length_b 9.9290(10)
_cell_length_c 21.407(3)
_cell_measurement_reflns_used 5810
_cell_measurement_temperature 113(2)
_cell_measurement_theta_max 28.00
_cell_measurement_theta_min 1.90
_cell_volume 1787.5(4)
_computing_cell_refinement 'CrystalClear (Rigaku/MSC, 2009)'
_computing_data_collection 'CrystalClear (Rigaku/MSC, 2009)'
_computing_data_reduction 'CrystalClear (Rigaku/MSC, 2009)'
_computing_molecular_graphics 'CrystalStructure (Rigaku/MSC, 2009)'
_computing_publication_material 'CrystalStructure (Rigaku/MSC, 2009)'
_computing_structure_refinement 'SHELXL97 (Sheldrick, 2008)'
_computing_structure_solution 'SHELXS97 (Sheldrick, 2008)'
_diffrn_ambient_temperature 113(2)
_diffrn_detector_area_resol_mean 14.222
_diffrn_measured_fraction_theta_full 0.999
_diffrn_measured_fraction_theta_max 0.999
_diffrn_measurement_device_type 'Rigaku Saturn724 CCD'
_diffrn_measurement_method \w
_diffrn_radiation_monochromator graphite
_diffrn_radiation_source 'fine-focus sealed tube'
_diffrn_radiation_type MoK\a
_diffrn_radiation_wavelength 0.71075
_diffrn_reflns_av_R_equivalents 0.0368
_diffrn_reflns_av_sigmaI/netI 0.0377
_diffrn_reflns_limit_h_max 11
_diffrn_reflns_limit_h_min -9
_diffrn_reflns_limit_k_max 13
_diffrn_reflns_limit_k_min -12
_diffrn_reflns_limit_l_max 28
_diffrn_reflns_limit_l_min -28
_diffrn_reflns_number 17394
_diffrn_reflns_theta_full 27.88
_diffrn_reflns_theta_max 27.88
_diffrn_reflns_theta_min 1.90
_diffrn_standards_number 0
_exptl_absorpt_coefficient_mu 0.095
_exptl_absorpt_correction_T_max 0.979
_exptl_absorpt_correction_T_min 0.976
_exptl_absorpt_correction_type multi-scan
_exptl_absorpt_process_details '(CrystalClear; Rigaku/MSC, 2009)'
_exptl_crystal_colour colorless
_exptl_crystal_density_diffrn 1.361
_exptl_crystal_density_method 'not measured'
_exptl_crystal_description prism
_exptl_crystal_F_000 776
_exptl_crystal_size_max 0.26
_exptl_crystal_size_mid 0.24
_exptl_crystal_size_min 0.22
_refine_diff_density_max 0.285
_refine_diff_density_min -0.159
_refine_ls_extinction_method none
_refine_ls_goodness_of_fit_ref 0.982
_refine_ls_hydrogen_treatment constr
_refine_ls_matrix_type full
_refine_ls_number_parameters 247
_refine_ls_number_reflns 4250
_refine_ls_number_restraints 0
_refine_ls_restrained_S_all 0.982
_refine_ls_R_factor_all 0.0495
_refine_ls_R_factor_gt 0.0370
_refine_ls_shift/su_max 0.001
_refine_ls_shift/su_mean 0.000
_refine_ls_structure_factor_coef Fsqd
_refine_ls_weighting_details 'calc w=1/[\s^2^(Fo^2^)+(0.0556P)^2^] where P=(Fo^2^+2Fc^2^)/3'
_refine_ls_weighting_scheme calc
_refine_ls_wR_factor_gt 0.0907
_refine_ls_wR_factor_ref 0.0963
_reflns_number_gt 3035
_reflns_number_total 4250
_reflns_threshold_expression I>2\s(I)
_cod_data_source_file pk2250.cif
_cod_data_source_block I
_cod_original_cell_volume 1787.5(3)
_cod_original_sg_symbol_H-M 'P 21/n'
_cod_database_code 2226626
_cod_database_fobs_code 2226626

loop_
_symmetry_equiv_pos_as_xyz
'x, y, z'
'-x+1/2, y+1/2, -z+1/2'
'-x, -y, -z'
'x-1/2, -y-1/2, z-1/2'

loop_
_atom_site_type_symbol
_atom_site_label
_atom_site_fract_x
_atom_site_fract_y
_atom_site_fract_z
_atom_site_U_iso_or_equiv
_atom_site_adp_type
_atom_site_calc_flag
_atom_site_refinement_flags
_atom_site_occupancy
_atom_site_disorder_assembly
_atom_site_disorder_group
O O1 0.77270(10) -0.03179(8) 0.39409(4) 0.0326(2) Uani d . 1 . .
O O2 1.05849(10) 0.35414(9) 0.42566(4) 0.0349(2) Uani d . 1 . .
O O3 0.38155(9) 0.43800(8) 0.57937(3) 0.0258(2) Uani d . 1 . .
O O4 1.17640(10) -0.48075(8) 0.20574(4) 0.0286(2) Uani d . 1 . .
N N1 0.91553(10) 0.16121(9) 0.41019(4) 0.0235(2) Uani d . 1 . .
N N2 0.87518(10) 0.07201(9) 0.30901(4) 0.0231(2) Uani d . 1 . .
C C1 0.84910(13) 0.06125(12) 0.37267(5) 0.0244(3) Uani d . 1 . .
C C2 1.00559(13) 0.27014(12) 0.38848(5) 0.0257(3) Uani d . 1 . .
C C3 1.02826(13) 0.27076(12) 0.32258(5) 0.0257(3) Uani d . 1 . .
H H3 1.0893 0.3408 0.3049 0.031 Uiso calc R 1 . .
C C4 0.96571(13) 0.17502(11) 0.28489(5) 0.0234(2) Uani d . 1 . .
C C5 0.99072(15) 0.17657(13) 0.21620(5) 0.0304(3) Uani d . 1 . .
H H5A 1.0646 0.2492 0.2061 0.037 Uiso calc R 1 . .
H H5B 0.8888 0.1915 0.1940 0.037 Uiso calc R 1 . .
H H5C 1.0353 0.0900 0.2034 0.037 Uiso calc R 1 . .
C C6 0.89544(14) 0.14901(13) 0.47867(5) 0.0275(3) Uani d . 1 . .
H H6A 0.9940 0.1808 0.5003 0.033 Uiso calc R 1 . .
H H6B 0.8820 0.0526 0.4891 0.033 Uiso calc R 1 . .
C C7 0.75633(13) 0.22666(12) 0.50352(5) 0.0229(3) Uani d . 1 . .
C C8 0.77921(13) 0.34760(12) 0.53566(5) 0.0244(3) Uani d . 1 . .
H H8 0.8833 0.3838 0.5406 0.029 Uiso calc R 1 . .
C C9 0.65212(13) 0.41528(12) 0.56044(5) 0.0240(3) Uani d . 1 . .
H H9 0.6692 0.4972 0.5825 0.029 Uiso calc R 1 . .
C C10 0.49895(13) 0.36351(11) 0.55308(5) 0.0213(2) Uani d . 1 . .
C C11 0.47377(14) 0.24358(12) 0.52095(5) 0.0250(3) Uani d . 1 . .
H H11 0.3694 0.2080 0.5156 0.030 Uiso calc R 1 . .
C C12 0.60341(13) 0.17605(12) 0.49672(5) 0.0248(3) Uani d . 1 . .
H H12 0.5866 0.0935 0.4751 0.030 Uiso calc R 1 . .
C C13 0.22263(13) 0.38888(13) 0.57144(6) 0.0292(3) Uani d . 1 . .
H H13A 0.1932 0.3867 0.5268 0.035 Uiso calc R 1 . .
H H13B 0.1497 0.4485 0.5933 0.035 Uiso calc R 1 . .
H H13C 0.2160 0.2978 0.5888 0.035 Uiso calc R 1 . .
C C14 0.79638(13) -0.02957(12) 0.26809(6) 0.0263(3) Uani d . 1 . .
H H14A 0.7576 0.0153 0.2293 0.032 Uiso calc R 1 . .
H H14B 0.7027 -0.0656 0.2895 0.032 Uiso calc R 1 . .
C C15 0.90264(13) -0.14602(11) 0.25073(5) 0.0224(2) Uani d . 1 . .
C C16 0.97928(13) -0.22551(12) 0.29611(5) 0.0236(3) Uani d . 1 . .
H H16 0.9686 -0.2036 0.3390 0.028 Uiso calc R 1 . .
C C17 1.06997(13) -0.33503(12) 0.28015(5) 0.0243(3) Uani d . 1 . .
H H17 1.1212 -0.3876 0.3118 0.029 Uiso calc R 1 . .
C C18 1.08652(13) -0.36866(11) 0.21741(5) 0.0224(2) Uani d . 1 . .
C C19 1.01334(13) -0.28976(12) 0.17146(5) 0.0251(3) Uani d . 1 . .
H H19 1.0255 -0.3107 0.1286 0.030 Uiso calc R 1 . .
C C20 0.92206(13) -0.17982(12) 0.18864(5) 0.0249(3) Uani d . 1 . .
H H20 0.8717 -0.1265 0.1570 0.030 Uiso calc R 1 . .
C C21 1.18686(15) -0.52057(13) 0.14183(5) 0.0324(3) Uani d . 1 . .
H H21A 1.0798 -0.5359 0.1241 0.039 Uiso calc R 1 . .
H H21B 1.2489 -0.6038 0.1393 0.039 Uiso calc R 1 . .
H H21C 1.2391 -0.4493 0.1183 0.039 Uiso calc R 1 . .

loop_
_atom_site_aniso_label
_atom_site_aniso_U_11
_atom_site_aniso_U_22
_atom_site_aniso_U_33
_atom_site_aniso_U_12
_atom_site_aniso_U_13
_atom_site_aniso_U_23
O1 0.0372(5) 0.0225(5) 0.0387(5) -0.0028(4) 0.0125(4) -0.0013(4)
O2 0.0361(5) 0.0325(5) 0.0360(5) -0.0066(4) -0.0008(4) -0.0107(4)
O3 0.0232(4) 0.0286(5) 0.0256(4) 0.0020(3) 0.0020(3) -0.0037(3)
O4 0.0340(5) 0.0237(5) 0.0280(4) 0.0067(4) 0.0025(3) -0.0041(3)
N1 0.0242(5) 0.0204(5) 0.0259(5) 0.0032(4) 0.0031(4) -0.0023(4)
N2 0.0226(5) 0.0181(5) 0.0287(5) 0.0000(4) 0.0040(4) -0.0044(4)
C1 0.0224(6) 0.0187(6) 0.0322(6) 0.0036(5) 0.0054(5) -0.0008(5)
C2 0.0213(6) 0.0224(6) 0.0334(6) 0.0026(5) 0.0004(5) -0.0041(5)
C3 0.0240(6) 0.0204(6) 0.0328(6) -0.0003(5) 0.0053(5) -0.0014(5)
C4 0.0197(6) 0.0202(6) 0.0305(6) 0.0034(5) 0.0037(4) 0.0000(5)
C5 0.0354(7) 0.0269(7) 0.0292(6) -0.0024(5) 0.0058(5) -0.0024(5)
C6 0.0286(6) 0.0266(7) 0.0274(6) 0.0056(5) 0.0003(5) 0.0015(5)
C7 0.0267(6) 0.0223(6) 0.0197(5) 0.0022(5) 0.0012(4) 0.0043(4)
C8 0.0225(6) 0.0276(7) 0.0229(6) -0.0012(5) -0.0011(4) 0.0016(5)
C9 0.0285(6) 0.0222(6) 0.0212(6) -0.0012(5) -0.0009(4) -0.0016(4)
C10 0.0252(6) 0.0232(6) 0.0158(5) 0.0029(5) 0.0022(4) 0.0025(4)
C11 0.0238(6) 0.0279(7) 0.0233(6) -0.0039(5) 0.0012(4) 0.0000(5)
C12 0.0317(6) 0.0214(6) 0.0214(5) -0.0007(5) 0.0024(5) -0.0005(5)
C13 0.0234(6) 0.0330(7) 0.0316(6) 0.0002(5) 0.0049(5) 0.0002(5)
C14 0.0236(6) 0.0220(6) 0.0334(6) -0.0016(5) 0.0003(5) -0.0049(5)
C15 0.0196(6) 0.0174(6) 0.0303(6) -0.0033(4) 0.0022(4) -0.0034(5)
C16 0.0257(6) 0.0228(6) 0.0225(5) -0.0043(5) 0.0036(4) -0.0023(5)
C17 0.0264(6) 0.0226(6) 0.0237(6) -0.0017(5) -0.0008(4) 0.0015(5)
C18 0.0223(6) 0.0173(6) 0.0277(6) -0.0022(5) 0.0027(4) -0.0023(5)
C19 0.0301(6) 0.0234(6) 0.0217(6) -0.0025(5) 0.0010(4) -0.0031(5)
C20 0.0278(6) 0.0209(6) 0.0260(6) -0.0004(5) -0.0029(4) 0.0016(5)
C21 0.0394(7) 0.0273(7) 0.0309(7) 0.0042(6) 0.0067(5) -0.0069(5)

loop_
_atom_type_symbol
_atom_type_description
_atom_type_scat_dispersion_real
_atom_type_scat_dispersion_imag
_atom_type_scat_source
C C 0.0033 0.0016 'International Tables Vol C Tables 4.2.6.8 and 6.1.1.4'
H H 0.0000 0.0000 'International Tables Vol C Tables 4.2.6.8 and 6.1.1.4'
N N 0.0061 0.0033 'International Tables Vol C Tables 4.2.6.8 and 6.1.1.4'
O O 0.0106 0.0060 'International Tables Vol C Tables 4.2.6.8 and 6.1.1.4'

loop_
_geom_angle_atom_site_label_1
_geom_angle_atom_site_label_2
_geom_angle_atom_site_label_3
_geom_angle_site_symmetry_1
_geom_angle_site_symmetry_3
_geom_angle
_geom_angle_publ_flag
C10 O3 C13 . . 116.79(9) ?
C18 O4 C21 . . 116.59(9) ?
C1 N1 C2 . . 124.87(9) ?
C1 N1 C6 . . 117.30(9) ?
C2 N1 C6 . . 117.78(9) ?
C4 N2 C1 . . 121.75(9) ?
C4 N2 C14 . . 121.65(9) ?
C1 N2 C14 . . 116.56(9) ?
O1 C1 N1 . . 122.15(11) ?
O1 C1 N2 . . 121.67(10) ?
N1 C1 N2 . . 116.18(10) ?
O2 C2 N1 . . 119.80(10) ?
O2 C2 C3 . . 125.52(11) ?
N1 C2 C3 . . 114.68(10) ?
C4 C3 C2 . . 121.90(11) ?
C4 C3 H3 . . 119.0 ?
C2 C3 H3 . . 119.0 ?
C3 C4 N2 . . 120.60(10) ?
C3 C4 C5 . . 121.37(11) ?
N2 C4 C5 . . 118.03(10) ?
C4 C5 H5A . . 109.5 ?
C4 C5 H5B . . 109.5 ?
H5A C5 H5B . . 109.5 ?
C4 C5 H5C . . 109.5 ?
H5A C5 H5C . . 109.5 ?
H5B C5 H5C . . 109.5 ?
N1 C6 C7 . . 114.63(9) ?
N1 C6 H6A . . 108.6 ?
C7 C6 H6A . . 108.6 ?
N1 C6 H6B . . 108.6 ?
C7 C6 H6B . . 108.6 ?
H6A C6 H6B . . 107.6 ?
C12 C7 C8 . . 118.64(10) ?
C12 C7 C6 . . 120.28(11) ?
C8 C7 C6 . . 121.04(10) ?
C9 C8 C7 . . 120.71(11) ?
C9 C8 H8 . . 119.6 ?
C7 C8 H8 . . 119.6 ?
C8 C9 C10 . . 120.06(11) ?
C8 C9 H9 . . 120.0 ?
C10 C9 H9 . . 120.0 ?
O3 C10 C11 . . 124.45(10) ?
O3 C10 C9 . . 115.51(10) ?
C11 C10 C9 . . 120.04(10) ?
C10 C11 C12 . . 119.15(11) ?
C10 C11 H11 . . 120.4 ?
C12 C11 H11 . . 120.4 ?
C7 C12 C11 . . 121.40(11) ?
C7 C12 H12 . . 119.3 ?
C11 C12 H12 . . 119.3 ?
O3 C13 H13A . . 109.5 ?
O3 C13 H13B . . 109.5 ?
H13A C13 H13B . . 109.5 ?
O3 C13 H13C . . 109.5 ?
H13A C13 H13C . . 109.5 ?
H13B C13 H13C . . 109.5 ?
N2 C14 C15 . . 114.07(9) ?
N2 C14 H14A . . 108.7 ?
C15 C14 H14A . . 108.7 ?
N2 C14 H14B . . 108.7 ?
C15 C14 H14B . . 108.7 ?
H14A C14 H14B . . 107.6 ?
C20 C15 C16 . . 117.80(10) ?
C20 C15 C14 . . 120.46(10) ?
C16 C15 C14 . . 121.70(10) ?
C17 C16 C15 . . 121.49(10) ?
C17 C16 H16 . . 119.3 ?
C15 C16 H16 . . 119.3 ?
C16 C17 C18 . . 119.94(10) ?
C16 C17 H17 . . 120.0 ?
C18 C17 H17 . . 120.0 ?
O4 C18 C19 . . 124.37(10) ?
O4 C18 C17 . . 116.09(10) ?
C19 C18 C17 . . 119.54(10) ?
C18 C19 C20 . . 119.54(10) ?
C18 C19 H19 . . 120.2 ?
C20 C19 H19 . . 120.2 ?
C15 C20 C19 . . 121.68(10) ?
C15 C20 H20 . . 119.2 ?
C19 C20 H20 . . 119.2 ?
O4 C21 H21A . . 109.5 ?
O4 C21 H21B . . 109.5 ?
H21A C21 H21B . . 109.5 ?
O4 C21 H21C . . 109.5 ?
H21A C21 H21C . . 109.5 ?
H21B C21 H21C . . 109.5 ?

loop_
_geom_bond_atom_site_label_1
_geom_bond_atom_site_label_2
_geom_bond_site_symmetry_2
_geom_bond_distance
_geom_bond_publ_flag
O1 C1 . 1.2220(13) ?
O2 C2 . 1.2276(14) ?
O3 C10 . 1.3677(13) ?
O3 C13 . 1.4288(13) ?
O4 C18 . 1.3723(13) ?
O4 C21 . 1.4292(14) ?
N1 C1 . 1.3848(15) ?
N1 C2 . 1.4070(15) ?
N1 C6 . 1.4853(14) ?
N2 C4 . 1.3838(14) ?
N2 C1 . 1.3904(14) ?
N2 C14 . 1.4803(14) ?
C2 C3 . 1.4290(15) ?
C3 C4 . 1.3444(16) ?
C3 H3 . 0.9500 ?
C4 C5 . 1.4914(15) ?
C5 H5A . 0.9800 ?
C5 H5B . 0.9800 ?
C5 H5C . 0.9800 ?
C6 C7 . 1.5108(15) ?
C6 H6A . 0.9900 ?
C6 H6B . 0.9900 ?
C7 C12 . 1.3850(15) ?
C7 C8 . 1.3946(16) ?
C8 C9 . 1.3814(15) ?
C8 H8 . 0.9500 ?
C9 C10 . 1.3922(15) ?
C9 H9 . 0.9500 ?
C10 C11 . 1.3886(16) ?
C11 C12 . 1.3929(15) ?
C11 H11 . 0.9500 ?
C12 H12 . 0.9500 ?
C13 H13A . 0.9800 ?
C13 H13B . 0.9800 ?
C13 H13C . 0.9800 ?
C14 C15 . 1.5142(15) ?
C14 H14A . 0.9900 ?
C14 H14B . 0.9900 ?
C15 C20 . 1.3850(15) ?
C15 C16 . 1.3954(16) ?
C16 C17 . 1.3770(16) ?
C16 H16 . 0.9500 ?
C17 C18 . 1.3949(15) ?
C17 H17 . 0.9500 ?
C18 C19 . 1.3879(16) ?
C19 C20 . 1.3901(16) ?
C19 H19 . 0.9500 ?
C20 H20 . 0.9500 ?
C21 H21A . 0.9800 ?
C21 H21B . 0.9800 ?
C21 H21C . 0.9800 ?

loop_
_geom_hbond_atom_site_label_D
_geom_hbond_atom_site_label_H
_geom_hbond_atom_site_label_A
_geom_hbond_site_symmetry_A
_geom_hbond_distance_DH
_geom_hbond_distance_HA
_geom_hbond_distance_DA
_geom_hbond_angle_DHA
C20 H20 O3 4_665 0.95 2.51 3.3627(14) 150.1

loop_
_geom_torsion_atom_site_label_1
_geom_torsion_atom_site_label_2
_geom_torsion_atom_site_label_3
_geom_torsion_atom_site_label_4
_geom_torsion_site_symmetry_1
_geom_torsion_site_symmetry_2
_geom_torsion_site_symmetry_3
_geom_torsion_site_symmetry_4
_geom_torsion
_geom_torsion_publ_flag
C2 N1 C1 O1 . . . . 179.48(10) ?
C6 N1 C1 O1 . . . . 2.11(16) ?
C2 N1 C1 N2 . . . . -0.05(15) ?
C6 N1 C1 N2 . . . . -177.43(9) ?
C4 N2 C1 O1 . . . . -178.01(10) ?
C14 N2 C1 O1 . . . . 4.12(15) ?
C4 N2 C1 N1 . . . . 1.53(15) ?
C14 N2 C1 N1 . . . . -176.34(9) ?
C1 N1 C2 O2 . . . . 179.50(10) ?
C6 N1 C2 O2 . . . . -3.13(15) ?
C1 N1 C2 C3 . . . . -1.11(15) ?
C6 N1 C2 C3 . . . . 176.25(9) ?
O2 C2 C3 C4 . . . . -179.76(12) ?
N1 C2 C3 C4 . . . . 0.89(16) ?
C2 C3 C4 N2 . . . . 0.48(17) ?
C2 C3 C4 C5 . . . . -179.79(10) ?
C1 N2 C4 C3 . . . . -1.78(16) ?
C14 N2 C4 C3 . . . . 175.98(10) ?
C1 N2 C4 C5 . . . . 178.48(10) ?
C14 N2 C4 C5 . . . . -3.75(15) ?
C1 N1 C6 C7 . . . . -95.32(12) ?
C2 N1 C6 C7 . . . . 87.11(12) ?
N1 C6 C7 C12 . . . . 78.75(13) ?
N1 C6 C7 C8 . . . . -103.65(12) ?
C12 C7 C8 C9 . . . . 0.27(16) ?
C6 C7 C8 C9 . . . . -177.37(10) ?
C7 C8 C9 C10 . . . . -0.49(16) ?
C13 O3 C10 C11 . . . . -1.51(15) ?
C13 O3 C10 C9 . . . . 178.71(9) ?
C8 C9 C10 O3 . . . . 179.95(9) ?
C8 C9 C10 C11 . . . . 0.15(16) ?
O3 C10 C11 C12 . . . . -179.39(10) ?
C9 C10 C11 C12 . . . . 0.38(16) ?
C8 C7 C12 C11 . . . . 0.28(16) ?
C6 C7 C12 C11 . . . . 177.94(10) ?
C10 C11 C12 C7 . . . . -0.60(16) ?
C4 N2 C14 C15 . . . . 84.38(13) ?
C1 N2 C14 C15 . . . . -97.75(11) ?
N2 C14 C15 C20 . . . . -126.06(11) ?
N2 C14 C15 C16 . . . . 56.27(14) ?
C20 C15 C16 C17 . . . . -0.72(16) ?
C14 C15 C16 C17 . . . . 177.00(10) ?
C15 C16 C17 C18 . . . . -0.11(16) ?
C21 O4 C18 C19 . . . . -3.25(15) ?
C21 O4 C18 C17 . . . . 176.61(10) ?
C16 C17 C18 O4 . . . . -178.78(9) ?
C16 C17 C18 C19 . . . . 1.09(16) ?
O4 C18 C19 C20 . . . . 178.63(10) ?
C17 C18 C19 C20 . . . . -1.22(16) ?
C16 C15 C20 C19 . . . . 0.58(16) ?
C14 C15 C20 C19 . . . . -177.17(10) ?
C18 C19 C20 C15 . . . . 0.38(17) ?

loop_
_cod_related_entry_id
_cod_related_entry_database
_cod_related_entry_code
1 ChemSpider 24745428
